data_4513991
loop_
_publ_author_name
'Guo, Xiangyang'
'Zhou, Zhen'
'Chen, Cong'
'Bai, Junfeng'
'He, Cheng'
'Duan, Chunying'

_publ_section_title
;
 New rht-Type Metal-Organic Frameworks Decorated with Acylamide Groups for
 Efficient Carbon Dioxide Capture and Chemical Fixation from Raw Power
 Plant Flue Gas.
;
_journal_issue 46
_journal_name_full 'ACS applied materials &amp; interfaces'
_journal_page_first 31746
_journal_page_last 31756
_journal_paper_doi 10.1021/acsami.6b13928
_journal_volume 8
_journal_year 2016
_chemical_formula_sum 'C90 H73.5 Cu6 N8 O42.75'
_chemical_formula_weight 2332.31
_chemical_name_common Cu-NTTA
_chemical_name_systematic
; 
 ? 
;
_space_group_IT_number 225
_symmetry_cell_setting cubic
_symmetry_space_group_name_Hall '-F 4 2 3'
_symmetry_space_group_name_H-M 'F m -3 m'
_atom_sites_solution_hydrogens geom
_atom_sites_solution_primary direct
_atom_sites_solution_secondary difmap
_audit_creation_method SHELXL-97
_cell_angle_alpha 90.00
_cell_angle_beta 90.00
_cell_angle_gamma 90.00
_cell_formula_units_Z 16
_cell_length_a 48.8272(8)
_cell_length_b 48.8272(8)
_cell_length_c 48.8272(8)
_cell_measurement_reflns_used 9982
_cell_measurement_temperature 298(2)
_cell_measurement_theta_max 26.485
_cell_measurement_theta_min 2.358
_cell_volume 116409(3)
_computing_cell_refinement 'Bruker SMART'
_computing_data_collection 'Bruker SMART'
_computing_data_reduction 'Bruker SAINT'
_computing_molecular_graphics 'Bruker SHELXTL'
_computing_publication_material 'Bruker SHELXTL'
_computing_structure_refinement 'SHELXL-97 (Sheldrick, 1997)'
_computing_structure_solution 'SHELXS-97 (Sheldrick, 1990)'
_diffrn_ambient_temperature 298(2)
_diffrn_measured_fraction_theta_full 0.989
_diffrn_measured_fraction_theta_max 0.989
_diffrn_measurement_device_type 'CCD area detector'
_diffrn_measurement_method 'phi and omega scans'
_diffrn_radiation_monochromator graphite
_diffrn_radiation_source 'fine-focus sealed tube'
_diffrn_radiation_type MoK\a
_diffrn_radiation_wavelength 0.71073
_diffrn_reflns_av_R_equivalents 0.1593
_diffrn_reflns_av_sigmaI/netI 0.1538
_diffrn_reflns_limit_h_max 56
_diffrn_reflns_limit_h_min -34
_diffrn_reflns_limit_k_max 56
_diffrn_reflns_limit_k_min -56
_diffrn_reflns_limit_l_max 56
_diffrn_reflns_limit_l_min -56
_diffrn_reflns_number 184148
_diffrn_reflns_theta_full 24.49
_diffrn_reflns_theta_max 24.49
_diffrn_reflns_theta_min 2.04
_exptl_absorpt_coefficient_mu 0.463
_exptl_absorpt_correction_T_max 0.9130
_exptl_absorpt_correction_T_min 0.8364
_exptl_absorpt_correction_type multi-scan
_exptl_absorpt_process_details SADABS
_exptl_crystal_colour green
_exptl_crystal_density_diffrn 0.532
_exptl_crystal_density_method 'not measured'
_exptl_crystal_description polyhedra
_exptl_crystal_F_000 18968
_exptl_crystal_size_max 0.40
_exptl_crystal_size_mid 0.20
_exptl_crystal_size_min 0.20
_refine_diff_density_max 0.739
_refine_diff_density_min -0.330
_refine_diff_density_rms 0.079
_refine_ls_extinction_coef 0.000060(7)
_refine_ls_extinction_expression Fc^*^=kFc[1+0.001xFc^2^\l^3^/sin(2\q)]^-1/4^
_refine_ls_extinction_method SHELXL
_refine_ls_goodness_of_fit_ref 1.058
_refine_ls_hydrogen_treatment mixed
_refine_ls_matrix_type full
_refine_ls_number_parameters 159
_refine_ls_number_reflns 4617
_refine_ls_number_restraints 115
_refine_ls_restrained_S_all 1.057
_refine_ls_R_factor_all 0.1279
_refine_ls_R_factor_gt 0.0781
_refine_ls_shift/su_max 0.032
_refine_ls_shift/su_mean 0.003
_refine_ls_structure_factor_coef Fsqd
_refine_ls_weighting_details 'calc w=1/[\s^2^(Fo^2^)+(0.0800P)^2^+0.0000P] where P=(Fo^2^+2Fc^2^)/3'
_refine_ls_weighting_scheme calc
_refine_ls_wR_factor_gt 0.2217
_refine_ls_wR_factor_ref 0.2319
_reflns_number_gt 1969
_reflns_number_total 4617
_reflns_threshold_expression >2sigma(I)
_cod_data_source_file am6b13928_si_003.cif
_cod_data_source_block new1
_cod_depositor_comments
;
The following automatic conversions were performed:

'_symmetry_cell_setting' value 'Cubic' changed to 'cubic' according
to
/usr/data/users/saulius/crontab/automatic-downloads/current/ACS/lib/dictionaries/cif_core.dic
dictionary named 'cif_core.dic' version 2.4.2 from 2011-04-26.

Automatic conversion script
Id: cif_fix_values 4268 2015-11-12 08:31:59Z antanas 

 Adding full bibliography for 4513991.cif.
;
_cod_original_sg_symbol_H-M Fm-3m
_cod_original_formula_sum 'C90 H73.50 Cu6 N8 O42.75'
_cod_database_code 4513991

loop_
_symmetry_equiv_pos_as_xyz
'x, y, z'
'-x, -y, z'
'-x, y, -z'
'x, -y, -z'
'z, x, y'
'z, -x, -y'
'-z, -x, y'
'-z, x, -y'
'y, z, x'
'-y, z, -x'
'y, -z, -x'
'-y, -z, x'
'y, x, -z'
'-y, -x, -z'
'y, -x, z'
'-y, x, z'
'x, z, -y'
'-x, z, y'
'-x, -z, -y'
'x, -z, y'
'z, y, -x'
'z, -y, x'
'-z, y, x'
'-z, -y, -x'
'x, y+1/2, z+1/2'
'-x, -y+1/2, z+1/2'
'-x, y+1/2, -z+1/2'
'x, -y+1/2, -z+1/2'
'z, x+1/2, y+1/2'
'z, -x+1/2, -y+1/2'
'-z, -x+1/2, y+1/2'
'-z, x+1/2, -y+1/2'
'y, z+1/2, x+1/2'
'-y, z+1/2, -x+1/2'
'y, -z+1/2, -x+1/2'
'-y, -z+1/2, x+1/2'
'y, x+1/2, -z+1/2'
'-y, -x+1/2, -z+1/2'
'y, -x+1/2, z+1/2'
'-y, x+1/2, z+1/2'
'x, z+1/2, -y+1/2'
'-x, z+1/2, y+1/2'
'-x, -z+1/2, -y+1/2'
'x, -z+1/2, y+1/2'
'z, y+1/2, -x+1/2'
'z, -y+1/2, x+1/2'
'-z, y+1/2, x+1/2'
'-z, -y+1/2, -x+1/2'
'x+1/2, y, z+1/2'
'-x+1/2, -y, z+1/2'
'-x+1/2, y, -z+1/2'
'x+1/2, -y, -z+1/2'
'z+1/2, x, y+1/2'
'z+1/2, -x, -y+1/2'
'-z+1/2, -x, y+1/2'
'-z+1/2, x, -y+1/2'
'y+1/2, z, x+1/2'
'-y+1/2, z, -x+1/2'
'y+1/2, -z, -x+1/2'
'-y+1/2, -z, x+1/2'
'y+1/2, x, -z+1/2'
'-y+1/2, -x, -z+1/2'
'y+1/2, -x, z+1/2'
'-y+1/2, x, z+1/2'
'x+1/2, z, -y+1/2'
'-x+1/2, z, y+1/2'
'-x+1/2, -z, -y+1/2'
'x+1/2, -z, y+1/2'
'z+1/2, y, -x+1/2'
'z+1/2, -y, x+1/2'
'-z+1/2, y, x+1/2'
'-z+1/2, -y, -x+1/2'
'x+1/2, y+1/2, z'
'-x+1/2, -y+1/2, z'
'-x+1/2, y+1/2, -z'
'x+1/2, -y+1/2, -z'
'z+1/2, x+1/2, y'
'z+1/2, -x+1/2, -y'
'-z+1/2, -x+1/2, y'
'-z+1/2, x+1/2, -y'
'y+1/2, z+1/2, x'
'-y+1/2, z+1/2, -x'
'y+1/2, -z+1/2, -x'
'-y+1/2, -z+1/2, x'
'y+1/2, x+1/2, -z'
'-y+1/2, -x+1/2, -z'
'y+1/2, -x+1/2, z'
'-y+1/2, x+1/2, z'
'x+1/2, z+1/2, -y'
'-x+1/2, z+1/2, y'
'-x+1/2, -z+1/2, -y'
'x+1/2, -z+1/2, y'
'z+1/2, y+1/2, -x'
'z+1/2, -y+1/2, x'
'-z+1/2, y+1/2, x'
'-z+1/2, -y+1/2, -x'
'-x, -y, -z'
'x, y, -z'
'x, -y, z'
'-x, y, z'
'-z, -x, -y'
'-z, x, y'
'z, x, -y'
'z, -x, y'
'-y, -z, -x'
'y, -z, x'
'-y, z, x'
'y, z, -x'
'-y, -x, z'
'y, x, z'
'-y, x, -z'
'y, -x, -z'
'-x, -z, y'
'x, -z, -y'
'x, z, y'
'-x, z, -y'
'-z, -y, x'
'-z, y, -x'
'z, -y, -x'
'z, y, x'
'-x, -y+1/2, -z+1/2'
'x, y+1/2, -z+1/2'
'x, -y+1/2, z+1/2'
'-x, y+1/2, z+1/2'
'-z, -x+1/2, -y+1/2'
'-z, x+1/2, y+1/2'
'z, x+1/2, -y+1/2'
'z, -x+1/2, y+1/2'
'-y, -z+1/2, -x+1/2'
'y, -z+1/2, x+1/2'
'-y, z+1/2, x+1/2'
'y, z+1/2, -x+1/2'
'-y, -x+1/2, z+1/2'
'y, x+1/2, z+1/2'
'-y, x+1/2, -z+1/2'
'y, -x+1/2, -z+1/2'
'-x, -z+1/2, y+1/2'
'x, -z+1/2, -y+1/2'
'x, z+1/2, y+1/2'
'-x, z+1/2, -y+1/2'
'-z, -y+1/2, x+1/2'
'-z, y+1/2, -x+1/2'
'z, -y+1/2, -x+1/2'
'z, y+1/2, x+1/2'
'-x+1/2, -y, -z+1/2'
'x+1/2, y, -z+1/2'
'x+1/2, -y, z+1/2'
'-x+1/2, y, z+1/2'
'-z+1/2, -x, -y+1/2'
'-z+1/2, x, y+1/2'
'z+1/2, x, -y+1/2'
'z+1/2, -x, y+1/2'
'-y+1/2, -z, -x+1/2'
'y+1/2, -z, x+1/2'
'-y+1/2, z, x+1/2'
'y+1/2, z, -x+1/2'
'-y+1/2, -x, z+1/2'
'y+1/2, x, z+1/2'
'-y+1/2, x, -z+1/2'
'y+1/2, -x, -z+1/2'
'-x+1/2, -z, y+1/2'
'x+1/2, -z, -y+1/2'
'x+1/2, z, y+1/2'
'-x+1/2, z, -y+1/2'
'-z+1/2, -y, x+1/2'
'-z+1/2, y, -x+1/2'
'z+1/2, -y, -x+1/2'
'z+1/2, y, x+1/2'
'-x+1/2, -y+1/2, -z'
'x+1/2, y+1/2, -z'
'x+1/2, -y+1/2, z'
'-x+1/2, y+1/2, z'
'-z+1/2, -x+1/2, -y'
'-z+1/2, x+1/2, y'
'z+1/2, x+1/2, -y'
'z+1/2, -x+1/2, y'
'-y+1/2, -z+1/2, -x'
'y+1/2, -z+1/2, x'
'-y+1/2, z+1/2, x'
'y+1/2, z+1/2, -x'
'-y+1/2, -x+1/2, z'
'y+1/2, x+1/2, z'
'-y+1/2, x+1/2, -z'
'y+1/2, -x+1/2, -z'
'-x+1/2, -z+1/2, y'
'x+1/2, -z+1/2, -y'
'x+1/2, z+1/2, y'
'-x+1/2, z+1/2, -y'
'-z+1/2, -y+1/2, x'
'-z+1/2, y+1/2, -x'
'z+1/2, -y+1/2, -x'
'z+1/2, y+1/2, x'

loop_
_atom_site_label
_atom_site_type_symbol
_atom_site_fract_x
_atom_site_fract_y
_atom_site_fract_z
_atom_site_U_iso_or_equiv
_atom_site_adp_type
_atom_site_occupancy
_atom_site_symmetry_multiplicity
_atom_site_calc_flag
_atom_site_refinement_flags
_atom_site_disorder_assembly
_atom_site_disorder_group
Cu1 Cu 0.115544(10) 0.115544(10) 0.0000 0.0609(2) Uani 1 4 d S . .
Cu2 Cu 0.153777(10) 0.153777(10) 0.0000 0.0635(2) Uani 1 4 d S . .
O1 O 0.09857(4) 0.13818(4) 0.02821(4) 0.0783(7) Uani 1 1 d . . .
O2 O 0.13083(4) 0.17078(4) 0.02836(4) 0.0789(7) Uani 1 1 d . . .
O1W O 0.18480(6) 0.18480(6) 0.0000 0.1182(19) Uani 1 4 d S . .
O2W O 0.08486(7) 0.08486(7) 0.0000 0.202(4) Uani 1 4 d S . .
C1 C 0.10921(7) 0.15979(7) 0.03705(6) 0.0709(11) Uani 1 1 d . . .
C2 C 0.07267(6) 0.16157(9) 0.07267(6) 0.0729(14) Uani 1 2 d S . .
H2A H 0.0659 0.1451 0.0659 0.088 Uiso 1 2 calc SR . .
C3 C 0.09503(6) 0.17376(7) 0.06025(6) 0.0722(10) Uani 1 1 d . . .
C4 C 0.10476(8) 0.19873(7) 0.07008(7) 0.0958(13) Uani 1 1 d . . .
H4A H 0.1196 0.2071 0.0616 0.115 Uiso 1 1 calc R . .
C5 C 0.09249(8) 0.21128(10) 0.09249(8) 0.0953(17) Uani 1 2 d S A .
N2 N 0.10307(8) 0.23542(10) 0.10307(8) 0.1272(17) Uani 1 2 d SD . .
C6' C 0.1152(3) 0.2555(2) 0.0888(2) 0.105(3) Uiso 0.2522(15) 1 d PDU A 1
C7' C 0.1188(3) 0.28631(17) 0.10502(17) 0.108(3) Uiso 0.2522(15) 1 d PDU A 1
C8' C 0.1272(3) 0.3071(2) 0.08871(19) 0.128(4) Uiso 0.2522(15) 1 d PDU A 1
H8'A H 0.1284 0.3067 0.0691 0.154 Uiso 0.2522(15) 1 d PR A 1
C9' C 0.1341(3) 0.3294(2) 0.10543(19) 0.113(3) Uiso 0.2522(15) 1 d PDU A 1
H9'A H 0.1435 0.3441 0.0962 0.136 Uiso 0.2522(15) 1 d PR A 1
C10' C 0.13353(15) 0.33242(17) 0.13353(15) 0.117(3) Uiso 0.504(3) 2 d SPDU A 1
C11' C 0.1241(3) 0.30877(19) 0.1451(2) 0.118(3) Uiso 0.2522(15) 1 d PDU A 1
H11B H 0.1224 0.3087 0.1647 0.141 Uiso 0.2522(15) 1 d PR A 1
C12' C 0.1173(3) 0.2832(2) 0.1323(2) 0.106(3) Uiso 0.2478(15) 1 d PDU A 1
H12B H 0.1122 0.2665 0.1413 0.127 Uiso 0.2478(15) 1 d PR A 1
O3' O 0.1230(2) 0.2564(2) 0.06248(19) 0.119(3) Uiso 0.2522(15) 1 d PDU A 1
N1' N 0.14502(17) 0.35498(17) 0.14502(17) 0.088(3) Uiso 0.504(3) 6 d SPU A 1
N1 N 0.15610(17) 0.34390(17) 0.15610(17) 0.091(3) Uiso 0.496(3) 6 d SPU A 2
C6 C 0.1284(2) 0.2443(2) 0.0960(3) 0.122(4) Uiso 0.2522(15) 1 d PDU A 2
C7 C 0.1277(3) 0.27615(18) 0.11131(19) 0.108(3) Uiso 0.2478(15) 1 d PDU A 2
C8 C 0.1406(3) 0.2978(2) 0.0993(2) 0.125(3) Uiso 0.2478(15) 1 d PDU A 2
H8A H 0.1464 0.2969 0.0805 0.150 Uiso 0.2478(15) 1 d PR A 2
C9 C 0.1473(3) 0.3213(2) 0.11403(19) 0.112(3) Uiso 0.2478(15) 1 d PDU A 2
H9A H 0.1650 0.3357 0.1064 0.135 Uiso 0.496(3) 2 d SPR A 2
C10 C 0.14253(15) 0.32130(18) 0.14253(15) 0.109(3) Uiso 0.496(3) 2 d SPDU A 2
C11 C 0.1347(3) 0.2991(2) 0.1559(2) 0.123(3) Uiso 0.2478(15) 1 d PDU A 2
H11A H 0.1315 0.2987 0.1753 0.147 Uiso 0.2478(15) 1 d PR A 2
C12 C 0.1283(3) 0.2744(2) 0.1395(2) 0.115(3) Uiso 0.2478(15) 1 d PDU A 2
H12A H 0.1225 0.2574 0.1476 0.138 Uiso 0.2478(15) 1 d PR A 2
O3 O 0.1429(3) 0.2478(3) 0.0721(2) 0.164(5) Uiso 0.2478(15) 1 d PDU A 2
O3W O 0.07319(16) 0.07319(16) -0.0539(2) 0.200(6) Uiso 0.42 2 d SP . .
O4W O -0.1259(9) 0.1259(9) -0.1259(9) 0.633(7) Uiso 0.50 6 d SPU . .
O5W O -0.0669(7) 0.1940(5) -0.1940(5) 0.383(16) Uiso 0.33 2 d SP . .
O6W O 0.0000 0.0000 0.0000 0.39(3) Uiso 1 48 d S . .
O8W O -0.1259(10) 0.1259(10) -0.1259(10) 0.633(8) Uiso 0.50 6 d SPU . .

loop_
_atom_site_aniso_label
_atom_site_aniso_U_11
_atom_site_aniso_U_22
_atom_site_aniso_U_33
_atom_site_aniso_U_23
_atom_site_aniso_U_13
_atom_site_aniso_U_12
Cu1 0.0638(3) 0.0638(3) 0.0550(4) 0.000 0.000 -0.0160(4)
Cu2 0.0649(3) 0.0649(3) 0.0606(4) 0.000 0.000 -0.0171(4)
O1 0.0815(14) 0.0767(14) 0.0766(14) -0.0183(12) 0.0152(12) -0.0205(12)
O2 0.0862(15) 0.0779(14) 0.0725(14) -0.0122(12) 0.0169(12) -0.0161(12)
O1W 0.099(2) 0.099(2) 0.157(5) 0.000 0.000 -0.045(3)
O2W 0.075(2) 0.075(2) 0.455(12) 0.000 0.000 -0.030(3)
C1 0.074(2) 0.079(2) 0.0594(19) 0.0012(18) 0.0050(18) -0.0103(19)
C2 0.0763(18) 0.066(3) 0.0763(18) -0.0077(18) -0.003(3) -0.0077(18)
C3 0.073(2) 0.072(2) 0.072(2) -0.0111(18) 0.0084(18) -0.0133(18)
C4 0.097(3) 0.096(3) 0.094(3) -0.016(2) 0.024(2) -0.028(2)
C5 0.106(2) 0.074(3) 0.106(2) -0.032(2) 0.031(3) -0.032(2)
N2 0.131(2) 0.119(3) 0.131(2) -0.052(2) 0.048(3) -0.052(2)

loop_
_atom_type_symbol
_atom_type_description
_atom_type_scat_dispersion_real
_atom_type_scat_dispersion_imag
_atom_type_scat_source
C C 0.0033 0.0016 'International Tables Vol C Tables 4.2.6.8 and 6.1.1.4'
H H 0.0000 0.0000 'International Tables Vol C Tables 4.2.6.8 and 6.1.1.4'
N N 0.0061 0.0033 'International Tables Vol C Tables 4.2.6.8 and 6.1.1.4'
O O 0.0106 0.0060 'International Tables Vol C Tables 4.2.6.8 and 6.1.1.4'
Cu Cu 0.3201 1.2651 'International Tables Vol C Tables 4.2.6.8 and 6.1.1.4'

loop_
_geom_angle_atom_site_label_1
_geom_angle_atom_site_label_2
_geom_angle_atom_site_label_3
_geom_angle
_geom_angle_site_symmetry_1
_geom_angle_site_symmetry_3
O1 Cu1 O1 89.02(12) 13 98
O1 Cu1 O1 89.83(12) 13 110
O1 Cu1 O1 168.49(12) 98 110
O1 Cu1 O1 168.49(12) 13 .
O1 Cu1 O1 89.83(12) 98 .
O1 Cu1 O1 89.02(12) 110 .
O1 Cu1 O2W 95.76(6) 13 .
O1 Cu1 O2W 95.75(6) 98 .
O1 Cu1 O2W 95.76(6) 110 .
O1 Cu1 O2W 95.75(6) . .
O1 Cu1 Cu2 84.25(6) 13 .
O1 Cu1 Cu2 84.25(6) 98 .
O1 Cu1 Cu2 84.25(6) 110 .
O1 Cu1 Cu2 84.24(6) . .
O2W Cu1 Cu2 180.00(14) . .
O2 Cu2 O2 89.60(12) 98 .
O2 Cu2 O2 89.15(12) 98 13
O2 Cu2 O2 168.02(13) . 13
O2 Cu2 O2 168.02(13) 98 110
O2 Cu2 O2 89.15(12) . 110
O2 Cu2 O2 89.60(12) 13 110
O2 Cu2 O1W 95.99(6) 98 .
O2 Cu2 O1W 95.99(6) . .
O2 Cu2 O1W 95.99(6) 13 .
O2 Cu2 O1W 95.99(6) 110 .
O2 Cu2 Cu1 84.01(6) 98 .
O2 Cu2 Cu1 84.01(6) . .
O2 Cu2 Cu1 84.01(6) 13 .
O2 Cu2 Cu1 84.01(6) 110 .
O1W Cu2 Cu1 180.00(12) . .
C1 O1 Cu1 123.0(2) . .
C1 O2 Cu2 122.4(2) . .
O1 C1 O2 126.2(3) . .
O1 C1 C3 117.0(3) . .
O2 C1 C3 116.8(3) . .
C3 C2 C3 120.5(4) . 120
C2 C3 C4 119.6(3) . .
C2 C3 C1 120.1(3) . .
C4 C3 C1 120.2(3) . .
C5 C4 C3 120.7(3) . .
N2 C5 C4 120.5(2) . .
N2 C5 C4 120.5(2) . 120
C4 C5 C4 118.9(5) . 120
C6' N2 C6' 85.7(10) . 120
C6' N2 C6 39.7(8) . .
C6' N2 C6 110.6(8) 120 .
C6' N2 C6 110.6(8) . 120
C6' N2 C6 39.7(8) 120 120
C6 N2 C6 111.3(11) . 120
C6' N2 C5 126.3(5) . .
C6' N2 C5 126.3(5) 120 .
C6 N2 C5 121.2(5) . .
C6 N2 C5 121.2(5) 120 .
O3' C6' N2 130.5(9) . .
O3' C6' C7' 112.5(8) . .
N2 C6' C7' 116.7(7) . .
O3' C6' C6' 151.5(8) . 120
N2 C6' C6' 47.2(5) . 120
C7' C6' C6' 75.4(5) . 120
C12' C7' C7' 92.5(11) 120 120
C12' C7' C12' 50.2(14) 120 .
C7' C7' C12' 42.3(8) 120 .
C12' C7' C8' 107.4(14) 120 .
C7' C7' C8' 129.1(7) 120 .
C12' C7' C8' 133.3(9) . .
C12' C7' C6' 103.6(11) 120 .
C7' C7' C6' 104.6(5) 120 .
C12' C7' C6' 110.6(8) . .
C8' C7' C6' 114.8(8) . .
C12' C7' C11' 44.9(8) 120 120
C7' C7' C11' 97.5(5) 120 120
C12' C7' C11' 67.9(7) . 120
C8' C7' C11' 69.9(8) . 120
C6' C7' C11' 142.6(9) . 120
C7' C8' C9' 108.3(8) . .
C7' C8' C12' 28.0(6) . 120
C9' C8' C12' 91.2(7) . 120
C7' C8' C11' 69.2(7) . 120
C9' C8' C11' 48.8(6) . 120
C12' C8' C11' 44.7(5) 120 120
C10' C9' C8' 130.9(9) . .
C10' C9' C11' 57.4(6) . 120
C8' C9' C11' 85.0(9) . 120
C10' C9' C9' 44.2(7) . 120
C8' C9' C9' 104.0(8) . 120
C11' C9' C9' 79.7(7) 120 120
N1' C10' C11' 130.8(9) . 120
N1' C10' C11' 130.8(9) . .
C11' C10' C11' 64.3(11) 120 .
N1' C10' C9' 119.2(7) . .
C11' C10' C9' 64.3(8) 120 .
C11' C10' C9' 109.3(9) . .
N1' C10' C9' 119.2(7) . 120
C11' C10' C9' 109.3(9) 120 120
C11' C10' C9' 64.3(8) . 120
C9' C10' C9' 91.6(13) . 120
C10' C11' C12' 129.2(9) . .
C10' C11' C11' 57.8(5) . 120
C12' C11' C11' 81.5(7) . 120
C10' C11' C9' 58.3(6) . 120
C12' C11' C9' 107.3(10) . 120
C11' C11' C9' 100.3(7) 120 120
C10' C11' C12' 100.9(7) . 120
C12' C11' C12' 32.7(7) . 120
C11' C11' C12' 48.8(5) 120 120
C9' C11' C12' 108.9(9) 120 120
C10' C11' C7' 111.6(8) . 120
C12' C11' C7' 26.4(6) . 120
C11' C11' C7' 82.5(5) 120 120
C9' C11' C7' 81.2(7) 120 120
C12' C11' C7' 41.2(4) 120 120
C10' C11' C8' 98.6(9) . 120
C12' C11' C8' 64.0(8) . 120
C11' C11' C8' 108.1(6) 120 120
C9' C11' C8' 46.2(6) 120 120
C12' C11' C8' 80.6(6) 120 120
C7' C11' C8' 41.0(5) 120 120
C7' C12' C12' 87.5(11) 120 120
C7' C12' C7' 45.3(13) 120 .
C12' C12' C7' 42.3(8) 120 .
C7' C12' C11' 108.7(12) 120 .
C12' C12' C11' 98.5(7) 120 .
C7' C12' C11' 108.7(9) . .
C7' C12' C8' 44.6(9) 120 120
C12' C12' C8' 116.3(6) 120 120
C7' C12' C8' 80.5(9) . 120
C11' C12' C8' 71.3(8) . 120
C7' C12' C11' 102.2(11) 120 120
C12' C12' C11' 48.8(4) 120 120
C7' C12' C11' 71.0(8) . 120
C11' C12' C11' 49.7(9) . 120
C8' C12' C11' 95.6(6) 120 120
C10' N1' C10' 119.994(18) 84 .
C10' N1' C10' 119.993(18) 84 30
C10' N1' C10' 119.99(2) . 30
C10 N1 C10 119.2(2) . 30
C10 N1 C10 119.2(2) . 84
C10 N1 C10 119.2(2) 30 84
O3 C6 N2 136.6(12) . .
O3 C6 C7 105.5(10) . .
N2 C6 C7 99.2(8) . .
C12 C7 C7 80.0(10) 120 120
C12 C7 C8 98.7(12) 120 .
C7 C7 C8 129.2(7) 120 .
C12 C7 C12 33.6(12) 120 .
C7 C7 C12 46.4(8) 120 .
C8 C7 C12 117.8(9) . .
C12 C7 C6 105.5(10) 120 .
C7 C7 C6 108.7(5) 120 .
C8 C7 C6 120.1(9) . .
C12 C7 C6 112.1(8) . .
C7 C8 C9 121.5(9) . .
C7 C8 C12 33.4(6) . 120
C9 C8 C12 96.9(7) . 120
C7 C8 C11 79.3(7) . 120
C9 C8 C11 53.5(7) . 120
C12 C8 C11 47.0(5) 120 120
C8 C9 C10 118.3(9) . .
C8 C9 C11 79.9(8) . 120
C10 C9 C11 53.1(6) . 120
C11 C10 C11 67.2(12) . 120
C11 C10 C9 68.5(8) . 120
C11 C10 C9 122.2(9) 120 120
C11 C10 C9 122.2(9) . .
C11 C10 C9 68.5(8) 120 .
C9 C10 C9 108.8(14) 120 .
C11 C10 N1 122.1(9) . .
C11 C10 N1 122.1(9) 120 .
C9 C10 N1 112.2(7) 120 .
C9 C10 N1 112.2(7) . .
C10 C11 C11 56.4(6) . 120
C10 C11 C12 117.5(9) . .
C11 C11 C12 76.5(7) 120 .
C10 C11 C9 58.4(6) . 120
C11 C11 C9 105.6(7) 120 120
C12 C11 C9 106.6(10) . 120
C10 C11 C12 98.0(8) . 120
C11 C11 C12 52.1(5) 120 120
C12 C11 C12 24.4(7) . 120
C9 C11 C12 110.3(9) 120 120
C10 C11 C8 95.5(9) . 120
C11 C11 C8 111.6(6) 120 120
C12 C11 C8 64.2(8) . 120
C9 C11 C8 46.6(6) 120 120
C12 C11 C8 78.7(6) 120 120
C12 C12 C7 100.0(10) 120 120
C12 C12 C7 46.4(8) 120 .
C7 C12 C7 53.6(13) 120 .
C12 C12 C11 103.5(7) 120 .
C7 C12 C11 114.4(12) 120 .
C7 C12 C11 119.6(9) . .
C12 C12 C11 52.1(5) 120 120
C7 C12 C11 118.4(11) 120 120
C7 C12 C11 81.2(8) . 120
C11 C12 C11 51.4(9) . 120
C12 C12 C8 124.8(5) 120 120
C7 C12 C8 47.8(8) 120 120
C7 C12 C8 88.4(9) . 120
C11 C12 C8 68.8(8) . 120
C11 C12 C8 99.5(6) 120 120
O3W O3W O3W 60.000(5) 11 8

loop_
_geom_bond_atom_site_label_1
_geom_bond_atom_site_label_2
_geom_bond_distance
_geom_bond_site_symmetry_2
Cu1 O1 1.951(2) 13
Cu1 O1 1.951(2) 98
Cu1 O1 1.951(2) 110
Cu1 O1 1.951(2) .
Cu1 O2W 2.119(5) .
Cu1 Cu2 2.6401(10) .
Cu2 O2 1.965(2) 98
Cu2 O2 1.965(2) .
Cu2 O2 1.965(2) 13
Cu2 O2 1.965(2) 110
Cu2 O1W 2.142(4) .
O1 C1 1.253(4) .
O2 C1 1.258(4) .
C1 C3 1.493(4) .
C2 C3 1.383(4) .
C2 C3 1.383(4) 120
C3 C4 1.394(4) .
C4 C5 1.390(4) .
C5 N2 1.387(6) .
C5 C4 1.390(4) 120
N2 C6' 1.339(10) .
N2 C6' 1.339(10) 120
N2 C6 1.355(11) .
N2 C6 1.355(11) 120
C6' O3' 1.342(12) .
C6' C7' 1.711(12) .
C6' C6' 1.82(2) 120
C7' C12' 0.904(15) 120
C7' C7' 0.95(2) 120
C7' C12' 1.343(11) .
C7' C8' 1.352(12) .
C7' C11' 1.928(15) 120
C8' C9' 1.404(12) .
C8' C12' 1.838(16) 120
C8' C11' 1.937(17) 120
C9' C10' 1.380(10) .
C9' C11' 1.463(16) 120
C9' C9' 1.98(2) 120
C10' N1' 1.358(9) .
C10' C11' 1.367(11) 120
C10' C11' 1.367(11) .
C10' C9' 1.380(10) 120
C11' C12' 1.437(12) .
C11' C11' 1.46(2) 120
C11' C9' 1.463(16) 120
C11' C12' 1.889(14) 120
C11' C7' 1.928(15) 120
C11' C8' 1.937(17) 120
C12' C7' 0.904(15) 120
C12' C12' 1.03(2) 120
C12' C8' 1.838(16) 120
C12' C11' 1.889(14) 120
N1' C10' 1.358(9) 84
N1' C10' 1.358(9) 30
N1 C10 1.448(9) .
N1 C10 1.448(9) 30
N1 C10 1.448(9) 84
C6 O3 1.378(14) .
C6 C7 1.724(13) .
C7 C12 1.016(15) 120
C7 C7 1.13(2) 120
C7 C8 1.365(12) .
C7 C12 1.381(11) .
C8 C9 1.392(12) .
C8 C12 1.821(16) 120
C8 C11 1.885(17) 120
C9 C10 1.411(10) .
C9 C11 1.540(16) 120
C10 C11 1.323(11) .
C10 C11 1.323(11) 120
C10 C9 1.411(10) 120
C11 C11 1.46(2) 120
C11 C12 1.479(12) .
C11 C9 1.540(16) 120
C11 C12 1.823(14) 120
C11 C8 1.885(17) 120
C12 C12 0.78(2) 120
C12 C7 1.016(15) 120
C12 C11 1.823(14) 120
C12 C8 1.821(16) 120
O3W O3W 1.334(19) 11
O3W O3W 1.334(19) 8
